data_2022079
loop_
_publ_author_name
'Jha, Kunal Kumar'
'Gruza, Barbara'
'Kumar, Prashant'
'Chodkiewicz, Michal Leszek'
'Dominiak, Paulina Maria'

_publ_section_title
;
 TAAM: a reliable and user friendly tool for hydrogen-atom location using
 routine X-ray diffraction data
;
_journal_issue 3
_journal_name_full 'Acta Crystallographica Section B Structural Science, Crystal Engineering and Materials'
_journal_paper_doi 10.1107/S2052520620002917
_journal_volume 76
_journal_year 2020
_chemical_formula_moiety 'C2 H4 N4 O4'
_chemical_formula_sum 'C2 H4 N4 O4'
_chemical_formula_weight 148.08
_space_group_crystal_system monoclinic
_space_group_IT_number 14
_space_group_name_Hall '-P 2yn'
_space_group_name_H-M_alt 'P 1 21/n 1'
_symmetry_Int_Tables_number 14
_audit_creation_date 2019-09-24
_audit_creation_method
;
Olex2 1.2
(compiled 2018.05.29 svn.r3508 for OlexSys, GUI svn.r5506)
;
_cell_angle_alpha 90
_cell_angle_beta 90.4850(10)
_cell_angle_gamma 90
_cell_formula_units_Z 4
_cell_length_a 6.9220(10)
_cell_length_b 6.5010(10)
_cell_length_c 11.2620(10)
_cell_measurement_temperature 100
_cell_volume 506.77(12)
_computing_molecular_graphics 'Olex2 (Dolomanov et al., 2009)'
_computing_publication_material 'Olex2 (Dolomanov et al., 2009)'
_computing_structure_refinement 'olex2.refine (Bourhis et al., 2015)'
_diffrn_ambient_temperature 100
_diffrn_measured_fraction_theta_full 0.9940
_diffrn_measured_fraction_theta_max 0.9940
_diffrn_measurement_device_type 'Beamline E2; HASYLAB DESY'
_diffrn_radiation_type synchrotron
_diffrn_radiation_wavelength 0.503
_diffrn_reflns_av_R_equivalents 0.0000
_diffrn_reflns_av_unetI/netI 0.0298
_diffrn_reflns_limit_h_max 15
_diffrn_reflns_limit_h_min 0
_diffrn_reflns_limit_k_max 14
_diffrn_reflns_limit_k_min 0
_diffrn_reflns_limit_l_max 24
_diffrn_reflns_limit_l_min -24
_diffrn_reflns_number 5784
_diffrn_reflns_theta_full 52.1593
_diffrn_reflns_theta_max 52.16
_diffrn_reflns_theta_min 3.44
_exptl_absorpt_coefficient_mu 0.185
_exptl_crystal_density_diffrn 1.9407
_exptl_crystal_F_000 304.2144
_refine_diff_density_max 0.5156
_refine_diff_density_min -1.0451
_refine_diff_density_rms 0.1927
_refine_ls_d_res_high 0.4500
_refine_ls_d_res_low 5.9193
_refine_ls_goodness_of_fit_ref 1.1205
_refine_ls_hydrogen_treatment refall
_refine_ls_matrix_type full
_refine_ls_number_constraints 0
_refine_ls_number_parameters 127
_refine_ls_number_reflns 5784
_refine_ls_number_restraints 0
_refine_ls_restrained_S_all 1.1205
_refine_ls_R_factor_all 0.0318
_refine_ls_R_factor_gt 0.0264
_refine_ls_shift/su_max 0.0010
_refine_ls_shift/su_mean 0.0001
_refine_ls_structure_factor_coef Fsqd
_refine_ls_weighting_details 'w=1/[\s^2^(Fo^2^)+(0.0844P)^2^] where P=(Fo^2^+2Fc^2^)/3'
_refine_ls_weighting_scheme calc
_refine_ls_wR_factor_gt 0.0991
_refine_ls_wR_factor_ref 0.1106
_reflns_Friedel_coverage 0.0
_reflns_limit_h_max 13
_reflns_limit_h_min -15
_reflns_limit_k_max 14
_reflns_limit_k_min 0
_reflns_limit_l_max 24
_reflns_limit_l_min -12
_reflns_number_gt 5421
_reflns_number_total 5784
_reflns_threshold_expression I>=2u(I)
_cod_data_source_file 21_TAAM_ANIS_max.cif
_cod_data_source_block 21_TAAM_ANIS_max
_cod_original_cell_volume 506.771(10)
_cod_original_sg_symbol_Hall '-P 2ybc (x-z,y,z)'
_cod_database_code 2022079
_olex2_refinement_description
;
;
_olex2_submission_special_instructions 'No special instructions were received'

loop_
_space_group_symop_id
_space_group_symop_operation_xyz
1 x,y,z
2 -x+1/2,y+1/2,-z+1/2
3 -x,-y,-z
4 x-1/2,-y-1/2,z-1/2

loop_
_atom_site_label
_atom_site_type_symbol
_atom_site_fract_x
_atom_site_fract_y
_atom_site_fract_z
_atom_site_U_iso_or_equiv
_atom_site_adp_type
_atom_site_occupancy
_atom_site_refinement_flags_posn
O(11 O 0.19465(3) 0.33576(3) 0.336989(15) 0.01207(4) Uani 1.000000 .
O(12 O -0.02028(3) 0.44650(3) 0.212846(16) 0.01136(4) Uani 1.000000 .
O(21 O 0.58053(3) 0.30092(4) 0.081076(18) 0.01321(4) Uani 1.000000 .
O(22 O 0.52183(3) 0.44507(3) 0.250639(16) 0.01089(4) Uani 1.000000 .
N(11 N 0.14218(3) 0.37541(3) 0.234322(14) 0.00774(3) Uani 1.000000 .
N(12 N 0.46437(3) 0.35840(3) 0.158300(16) 0.00817(3) Uani 1.000000 .
N(21 N -0.00509(3) 0.24524(3) 0.010144(17) 0.00983(4) Uani 1.000000 .
H(2a H -0.0510(13) 0.1922(10) -0.0654(8) 0.0206(18) Uani 1.000000 .
H(2b H -0.0959(13) 0.2888(12) 0.0691(8) 0.0206(17) Uani 1.000000 .
N(22 N 0.29809(3) 0.19878(4) -0.061846(17) 0.01142(4) Uani 1.000000 .
H(2c H 0.2312(14) 0.1487(14) -0.1315(8) 0.030(2) Uani 1.000000 .
H(2d H 0.4407(18) 0.1971(17) -0.0511(9) 0.044(3) Uani 1.000000 .
C(1) C 0.26640(3) 0.33325(3) 0.137191(17) 0.00784(4) Uani 1.000000 .
C(2) C 0.18525(3) 0.26000(3) 0.025587(17) 0.00767(4) Uani 1.000000 .

loop_
_atom_site_aniso_label
_atom_site_aniso_U_11
_atom_site_aniso_U_22
_atom_site_aniso_U_33
_atom_site_aniso_U_12
_atom_site_aniso_U_13
_atom_site_aniso_U_23
O(11 0.00932(6) 0.02077(8) 0.00612(5) 0.00094(5) -0.00031(4) 0.00117(4)
O(12 0.00841(6) 0.01722(7) 0.00847(6) 0.00355(4) 0.00029(4) -0.00043(4)
O(21 0.00694(6) 0.02167(9) 0.01103(6) 0.00014(5) 0.00100(5) -0.00416(5)
O(22 0.00842(6) 0.01507(7) 0.00914(6) -0.00145(4) -0.00186(4) -0.00212(4)
N(11 0.00699(6) 0.01045(6) 0.00578(6) 0.00039(4) -0.00012(4) -0.00023(4)
N(12 0.00632(6) 0.01093(6) 0.00726(6) -0.00021(4) -0.00051(4) -0.00066(4)
N(21 0.00756(6) 0.01327(7) 0.00865(6) -0.00037(4) -0.00148(5) -0.00142(4)
H(2a 0.026(4) 0.019(3) 0.016(4) -0.012(3) 0.009(3) -0.010(3)
H(2b 0.021(4) 0.029(4) 0.011(4) -0.006(3) -0.005(3) 0.004(3)
N(22 0.00966(7) 0.01723(8) 0.00739(6) -0.00050(5) 0.00079(5) -0.00307(5)
H(2c 0.029(5) 0.036(5) 0.024(5) -0.005(4) -0.010(4) -0.016(4)
H(2d 0.044(7) 0.073(8) 0.016(4) 0.026(6) 0.011(4) 0.023(5)
C(1) 0.00601(6) 0.01148(7) 0.00604(6) -0.00018(5) -0.00013(4) -0.00119(4)
C(2) 0.00731(7) 0.00960(7) 0.00609(6) -0.00036(4) -0.00038(5) -0.00040(4)

loop_
_atom_type_symbol
_atom_type_description
_atom_type_scat_dispersion_real
_atom_type_scat_dispersion_imag
_atom_type_scat_source
_atom_type_scat_dispersion_source
C C 0.00347 0.00161 'Clementi & Roetti, C., At. Data Nucl. Data Tables 1974, 14, (177-478); Clementi & Raimondi, J. Chem. Phys., 1963, 38, (2686-2689)' 'Henke, Gullikson and Davis, At. Data and Nucl. Data Tables, 1993, 54, 2'
H H 0.00000 0.00000 'Clementi & Roetti, C., At. Data Nucl. Data Tables 1974, 14, (177-478); Clementi & Raimondi, J. Chem. Phys., 1963, 38, (2686-2689)' 'Henke, Gullikson and Davis, At. Data and Nucl. Data Tables, 1993, 54, 2'
N N 0.00653 0.00323 'Clementi & Roetti, C., At. Data Nucl. Data Tables 1974, 14, (177-478); Clementi & Raimondi, J. Chem. Phys., 1963, 38, (2686-2689)' 'Henke, Gullikson and Davis, At. Data and Nucl. Data Tables, 1993, 54, 2'
O O 0.01158 0.00611 'Clementi & Roetti, C., At. Data Nucl. Data Tables 1974, 14, (177-478); Clementi & Raimondi, J. Chem. Phys., 1963, 38, (2686-2689)' 'Henke, Gullikson and Davis, At. Data and Nucl. Data Tables, 1993, 54, 2'

loop_
_geom_angle_atom_site_label_1
_geom_angle_atom_site_label_2
_geom_angle_atom_site_label_3
_geom_angle
_geom_angle_site_symmetry_1
_geom_angle_site_symmetry_3
_geom_angle_publ_flag
O(12 N(11 O(11 121.324(18) . . ?
C(1) N(11 O(11 120.260(19) . . ?
C(1) N(11 O(12 118.382(17) . . ?
O(22 N(12 O(21 120.993(19) . . ?
C(1) N(12 O(21 118.896(18) . . ?
C(1) N(12 O(22 120.037(18) . . ?
H(2b N(21 H(2a 120.0(7) . . ?
C(2) N(21 H(2a 117.2(5) . . ?
C(2) N(21 H(2b 122.8(5) . . ?
H(2d N(22 H(2c 124.4(8) . . ?
C(2) N(22 H(2c 115.1(5) . . ?
C(2) N(22 H(2d 120.3(6) . . ?
N(12 C(1) N(11 116.372(17) . . ?
C(2) C(1) N(11 119.755(18) . . ?
C(2) C(1) N(12 123.822(18) . . ?
N(22 C(2) N(21 118.095(19) . . ?
C(1) C(2) N(21 120.784(18) . . ?
C(1) C(2) N(22 121.07(2) . . ?

loop_
_geom_bond_atom_site_label_1
_geom_bond_atom_site_label_2
_geom_bond_distance
_geom_bond_site_symmetry_2
_geom_bond_publ_flag
O(11 N(11 1.2362(2) . ?
O(12 N(11 1.2378(3) . ?
O(21 N(12 1.2468(3) . ?
O(22 N(12 1.2450(2) . ?
N(11 C(1) 1.4237(3) . ?
N(12 C(1) 1.3984(3) . ?
N(21 H(2a 0.969(9) . ?
N(21 H(2b 0.961(9) . ?
N(21 C(2) 1.3310(3) . ?
N(22 H(2c 0.964(9) . ?
N(22 H(2d 0.994(12) . ?
N(22 C(2) 1.3233(3) . ?
C(1) C(2) 1.4526(3) . ?
